data_7100502
loop_
_publ_author_name
'H. L. Anderson'
'W. Clegg'
'Paul Fleitz'
'Kiet A. Nguyen'
'Ruth Pachter'
'Joy E. Rogers'
'M.J. Smith'

_publ_section_title
;
Synthesis and crystal structure of a push-pull
quinoidal porphyrin: a nanoporous framework assembled from cyclic trimer
aggregates
;
_journal_name_full 'Chemical Communications'
_journal_paper_doi 10.1039/b502776d
_journal_year 2005
_chemical_formula_moiety 'C58 H54 N6 S2 Zn, 6.5 C H4 O'
_chemical_formula_sum 'C64.5 H80 N6 O6.5 S2 Zn'
_chemical_formula_weight 1172.8
_space_group_IT_number 2
_symmetry_cell_setting triclinic
_symmetry_space_group_name_Hall '-P 1'
_symmetry_space_group_name_H-M 'P -1'
_cell_angle_alpha 63.913(2)
_cell_angle_beta 84.532(2)
_cell_angle_gamma 81.473(2)
_cell_formula_units_Z 6
_cell_length_a 20.792(3)
_cell_length_b 24.707(3)
_cell_length_c 25.188(3)
_cell_measurement_temperature 150(2)
_cell_volume 11486(3)
_diffrn_ambient_temperature 150(2)
_exptl_crystal_density_diffrn 1.017
_cod_database_code 7100502

loop_
_symmetry_equiv_pos_as_xyz
'x, y, z'
'-x, -y, -z'

loop_
_atom_site_label
_atom_site_type_symbol
_atom_site_fract_x
_atom_site_fract_y
_atom_site_fract_z
_atom_site_U_iso_or_equiv
_atom_site_adp_type
_atom_site_occupancy
_atom_site_symmetry_multiplicity
_atom_site_calc_flag
_atom_site_refinement_flags
_atom_site_disorder_assembly
_atom_site_disorder_group
Zn1A Zn 0.83745(3) 0.30214(3) 0.12548(3) 0.0383(2) Uani 1 1 d . . .
N1A N 0.7522(2) 0.2953(2) 0.1764(2) 0.0396(12) Uani 1 1 d . . .
N2A N 0.7821(2) 0.3324(2) 0.0524(2) 0.0416(12) Uani 1 1 d . . .
N3A N 0.9139(2) 0.3400(2) 0.0704(2) 0.0384(12) Uani 1 1 d . . .
N4A N 0.8815(2) 0.3057(2) 0.1934(2) 0.0387(12) Uani 1 1 d . . .
N5A N 0.8214(3) 0.3008(4) -0.1264(3) 0.091(2) Uani 1 1 d . . .
N6A N 1.0146(3) 0.3003(3) -0.0945(3) 0.082(2) Uani 1 1 d . . .
C1A C 0.8059(3) 0.2486(3) 0.2716(2) 0.0369(14) Uani 1 1 d . . .
C2A C 0.7491(3) 0.2703(3) 0.2348(3) 0.0400(15) Uani 1 1 d . . .
C3A C 0.6821(3) 0.2694(3) 0.2568(3) 0.0438(15) Uani 1 1 d . . .
H3A H 0.6670 0.2544 0.2969 0.053 Uiso 1 1 calc R . .
C4A C 0.6452(3) 0.2946(3) 0.2080(3) 0.0476(16) Uani 1 1 d . . .
H4A H 0.5990 0.3004 0.2076 0.057 Uiso 1 1 calc R . .
C5A C 0.6889(3) 0.3108(3) 0.1571(3) 0.0413(15) Uani 1 1 d . . .
C6A C 0.6710(3) 0.3349(3) 0.0983(3) 0.0467(16) Uani 1 1 d . . .
C7A C 0.7151(3) 0.3451(3) 0.0489(3) 0.0432(15) Uani 1 1 d . . .
C8A C 0.6971(3) 0.3687(3) -0.0108(3) 0.0489(16) Uani 1 1 d . . .
H8A H 0.6542 0.3820 -0.0250 0.059 Uiso 1 1 calc R . .
C9A C 0.7528(3) 0.3688(3) -0.0439(3) 0.0541(18) Uani 1 1 d . . .
H9A H 0.7562 0.3814 -0.0854 0.065 Uiso 1 1 calc R . .
C10A C 0.8056(3) 0.3458(3) -0.0035(3) 0.0456(16) Uani 1 1 d . . .
C11A C 0.8743(3) 0.3384(3) -0.0188(3) 0.0462(16) Uani 1 1 d . . .
C12A C 0.9216(3) 0.3511(3) 0.0123(3) 0.0435(15) Uani 1 1 d . . .
C13A C 0.9801(3) 0.3784(3) -0.0128(3) 0.0508(17) Uani 1 1 d . . .
H13A H 0.9959 0.3909 -0.0526 0.061 Uiso 1 1 calc R . .
C14A C 1.0082(3) 0.3827(3) 0.0310(3) 0.0478(16) Uani 1 1 d . . .
H14A H 1.0478 0.3991 0.0277 0.057 Uiso 1 1 calc R . .
C15A C 0.9677(3) 0.3580(3) 0.0838(2) 0.0367(14) Uani 1 1 d . . .
C16A C 0.9801(2) 0.3524(3) 0.1393(3) 0.0361(14) Uani 1 1 d . . .
C17A C 0.9406(3) 0.3283(2) 0.1908(2) 0.0339(13) Uani 1 1 d . . .
C18A C 0.9546(3) 0.3187(3) 0.2491(3) 0.0400(14) Uani 1 1 d . . .
H18A H 0.9908 0.3310 0.2595 0.048 Uiso 1 1 calc R . .
C19A C 0.9072(3) 0.2890(3) 0.2867(3) 0.0391(14) Uani 1 1 d . . .
H19A H 0.9037 0.2763 0.3282 0.047 Uiso 1 1 calc R . .
C20A C 0.8633(3) 0.2805(3) 0.2507(3) 0.0371(14) Uani 1 1 d . . .
C21A C 0.8086(3) 0.1950(3) 0.3225(3) 0.0413(15) Uani 1 1 d . . .
C22A C 0.7896(3) 0.0858(3) 0.4004(3) 0.0439(15) Uani 1 1 d . . .
C23A C 0.8520(3) 0.0922(3) 0.4100(3) 0.0426(15) Uani 1 1 d . . .
C24A C 0.8910(3) 0.0439(3) 0.4509(3) 0.0473(16) Uani 1 1 d . . .
H24A H 0.9337 0.0486 0.4574 0.057 Uiso 1 1 calc R . .
C25A C 0.8669(3) -0.0102(3) 0.4814(3) 0.0520(17) Uani 1 1 d . . .
H25A H 0.8932 -0.0434 0.5094 0.062 Uiso 1 1 calc R . .
C26A C 0.8046(3) -0.0180(3) 0.4726(3) 0.0536(18) Uani 1 1 d . . .
H26A H 0.7889 -0.0563 0.4944 0.064 Uiso 1 1 calc R . .
C27A C 0.7652(3) 0.0299(3) 0.4322(3) 0.0541(18) Uani 1 1 d . . .
H27A H 0.7225 0.0249 0.4261 0.065 Uiso 1 1 calc R . .
C28A C 0.8939(3) 0.3227(3) -0.0644(3) 0.0522(17) Uani 1 1 d . . .
C29A C 0.8522(3) 0.3106(4) -0.0972(3) 0.064(2) Uani 1 1 d . . .
C30A C 0.9620(4) 0.3104(4) -0.0801(3) 0.0613(19) Uani 1 1 d . . .
C31A C 0.6002(3) 0.3508(3) 0.0879(3) 0.0490(17) Uani 1 1 d . . .
C32A C 0.5656(3) 0.3954(3) 0.1020(3) 0.0487(16) Uani 1 1 d . . .
H32A H 0.5881 0.4175 0.1156 0.058 Uiso 1 1 calc R . .
C33A C 0.4983(3) 0.4086(4) 0.0966(4) 0.068(2) Uani 1 1 d . . .
C34A C 0.4676(4) 0.3792(5) 0.0738(5) 0.103(3) Uani 1 1 d . . .
H34A H 0.4219 0.3885 0.0694 0.124 Uiso 1 1 calc R . .
C35A C 0.5015(4) 0.3352(6) 0.0565(5) 0.114(4) Uani 1 1 d . . .
C36A C 0.5684(3) 0.3221(4) 0.0640(4) 0.079(3) Uani 1 1 d . . .
H36A H 0.5924 0.2929 0.0525 0.095 Uiso 1 1 calc R . .
C37A C 0.4598(3) 0.4535(4) 0.1180(4) 0.078(3) Uani 1 1 d . . .
C38A C 0.4959(5) 0.5059(7) 0.1036(9) 0.214(10) Uani 1 1 d . . .
H38A H 0.5014 0.5279 0.0605 0.320 Uiso 1 1 calc R . .
H38B H 0.5387 0.4913 0.1213 0.320 Uiso 1 1 calc R . .
H38C H 0.4714 0.5330 0.1193 0.320 Uiso 1 1 calc R . .
C39A C 0.4506(9) 0.4212(8) 0.1829(6) 0.244(12) Uani 1 1 d . . .
H39A H 0.4261 0.3868 0.1927 0.366 Uiso 1 1 calc R . .
H39B H 0.4265 0.4491 0.1979 0.366 Uiso 1 1 calc R . .
H39C H 0.4932 0.4063 0.2011 0.366 Uiso 1 1 calc R . .
C40A C 0.3931(4) 0.4768(4) 0.0927(4) 0.091(3) Uani 1 1 d . . .
H40A H 0.3973 0.4980 0.0495 0.136 Uiso 1 1 calc R . .
H40B H 0.3709 0.5050 0.1082 0.136 Uiso 1 1 calc R . .
H40C H 0.3678 0.4427 0.1039 0.136 Uiso 1 1 calc R . .
C41A C 0.4652(5) 0.3023(10) 0.0311(10) 0.199(10) Uani 1 1 d . . .
C42A C 0.4430(9) 0.2453(8) 0.0854(12) 0.263(13) Uani 1 1 d . . .
H42A H 0.4194 0.2226 0.0716 0.394 Uiso 1 1 calc R . .
H42B H 0.4144 0.2583 0.1120 0.394 Uiso 1 1 calc R . .
H42C H 0.4812 0.2192 0.1067 0.394 Uiso 1 1 calc R . .
C43A C 0.4037(5) 0.3439(7) -0.0015(6) 0.171(7) Uani 1 1 d . . .
H43A H 0.3816 0.3228 -0.0182 0.257 Uiso 1 1 calc R . .
H43B H 0.4168 0.3815 -0.0335 0.257 Uiso 1 1 calc R . .
H43C H 0.3740 0.3537 0.0265 0.257 Uiso 1 1 calc R . .
C44A C 0.5094(6) 0.2950(13) -0.0205(12) 0.38(2) Uani 1 1 d . . .
H44A H 0.4869 0.2750 -0.0380 0.568 Uiso 1 1 calc R . .
H44B H 0.5507 0.2704 -0.0046 0.568 Uiso 1 1 calc R . .
H44C H 0.5182 0.3351 -0.0509 0.568 Uiso 1 1 calc R . .
C45A C 1.0424(3) 0.3713(3) 0.1481(2) 0.0356(14) Uani 1 1 d . . .
C46A C 1.1007(3) 0.3398(3) 0.1417(2) 0.0402(15) Uani 1 1 d . . .
H46A H 1.1009 0.3097 0.1279 0.048 Uiso 1 1 calc R . .
C47A C 1.1591(3) 0.3510(3) 0.1549(3) 0.0456(16) Uani 1 1 d . . .
C48A C 1.1564(3) 0.3964(3) 0.1738(3) 0.0435(16) Uani 1 1 d . . .
H48A H 1.1958 0.4048 0.1834 0.052 Uiso 1 1 calc R . .
C49A C 1.0982(3) 0.4304(3) 0.1794(2) 0.0430(16) Uani 1 1 d . . .
C50A C 1.0413(3) 0.4168(3) 0.1655(2) 0.0386(14) Uani 1 1 d . . .
H50A H 1.0010 0.4395 0.1680 0.046 Uiso 1 1 calc R . .
C51A C 1.2234(3) 0.3145(3) 0.1469(3) 0.0557(18) Uani 1 1 d . . .
C52A C 1.2214(4) 0.2470(4) 0.1866(4) 0.079(2) Uani 1 1 d . . .
H52A H 1.2168 0.2402 0.2281 0.119 Uiso 1 1 calc R . .
H52B H 1.2618 0.2240 0.1806 0.119 Uiso 1 1 calc R . .
H52C H 1.1843 0.2334 0.1766 0.119 Uiso 1 1 calc R . .
C53A C 1.2315(4) 0.3248(4) 0.0818(3) 0.079(2) Uani 1 1 d . . .
H53A H 1.2328 0.3681 0.0562 0.119 Uiso 1 1 calc R . .
H53B H 1.1947 0.3109 0.0716 0.119 Uiso 1 1 calc R . .
H53C H 1.2722 0.3018 0.0763 0.119 Uiso 1 1 calc R . .
C54A C 1.2825(3) 0.3350(5) 0.1620(5) 0.101(3) Uani 1 1 d . . .
H54A H 1.2839 0.3784 0.1369 0.152 Uiso 1 1 calc R . .
H54B H 1.3224 0.3120 0.1553 0.152 Uiso 1 1 calc R . .
H54C H 1.2789 0.3278 0.2037 0.152 Uiso 1 1 calc R . .
C55A C 1.0976(3) 0.4782(3) 0.2017(3) 0.0489(17) Uani 1 1 d . . .
C56A C 1.1495(4) 0.5209(3) 0.1685(3) 0.065(2) Uani 1 1 d . . .
H56A H 1.1924 0.4971 0.1728 0.098 Uiso 1 1 calc R . .
H56B H 1.1496 0.5501 0.1851 0.098 Uiso 1 1 calc R . .
H56C H 1.1396 0.5428 0.1265 0.098 Uiso 1 1 calc R . .
C57A C 1.1104(4) 0.4453(4) 0.2682(3) 0.077(2) Uani 1 1 d . . .
H57A H 1.1522 0.4195 0.2745 0.116 Uiso 1 1 calc R . .
H57B H 1.0755 0.4202 0.2889 0.116 Uiso 1 1 calc R . .
H57C H 1.1118 0.4753 0.2836 0.116 Uiso 1 1 calc R . .
C58A C 1.0318(4) 0.5188(3) 0.1932(3) 0.067(2) Uani 1 1 d . . .
H58A H 1.0340 0.5487 0.2085 0.100 Uiso 1 1 calc R . .
H58B H 0.9972 0.4936 0.2148 0.100 Uiso 1 1 calc R . .
H58C H 1.0225 0.5399 0.1511 0.100 Uiso 1 1 calc R . .
C59A C 0.8243(7) 0.1672(6) 0.1689(6) 0.171(6) Uani 1 1 d . . .
H59A H 0.8479 0.1283 0.1729 0.256 Uiso 1 1 calc R . .
H59B H 0.7866 0.1774 0.1443 0.256 Uiso 1 1 calc R . .
H59C H 0.8096 0.1642 0.2081 0.256 Uiso 1 1 calc R . .
S1A S 0.74609(7) 0.14800(7) 0.34628(7) 0.0473(4) Uani 1 1 d . . .
S2A S 0.87703(7) 0.16362(7) 0.36624(7) 0.0463(4) Uani 1 1 d . . .
O1A O 0.8660(2) 0.21310(19) 0.1422(2) 0.0516(11) Uani 1 1 d . . .
H1A H 0.9093 0.2022 0.1314 0.062 Uiso 1 1 calc R . .
Zn1B Zn 0.77494(3) 0.15322(3) 0.52455(3) 0.0369(2) Uani 1 1 d . . .
N1B N 0.7056(2) 0.2099(2) 0.4642(2) 0.0332(11) Uani 1 1 d . . .
N2B N 0.7235(2) 0.0816(2) 0.5427(2) 0.0371(12) Uani 1 1 d . . .
N3B N 0.8557(2) 0.0917(2) 0.5576(2) 0.0394(12) Uani 1 1 d . . .
N4B N 0.8365(2) 0.2179(2) 0.4795(2) 0.0352(11) Uani 1 1 d . . .
N5B N 0.6927(3) -0.0936(3) 0.7330(3) 0.082(2) Uani 1 1 d . . .
N6B N 0.8794(3) -0.0682(3) 0.7550(3) 0.087(2) Uani 1 1 d . . .
C1B C 0.7503(3) 0.3036(3) 0.4442(3) 0.0373(14) Uani 1 1 d . . .
C2B C 0.7022(3) 0.2692(3) 0.4370(2) 0.0347(13) Uani 1 1 d . . .
C3B C 0.6451(3) 0.2958(3) 0.4013(3) 0.0406(15) Uani 1 1 d . . .
H3B H 0.6326 0.3376 0.3769 0.049 Uiso 1 1 calc R . .
C4B C 0.6134(3) 0.2482(3) 0.4101(3) 0.0411(15) Uani 1 1 d . . .
H4B H 0.5738 0.2506 0.3928 0.049 Uiso 1 1 calc R . .
C5B C 0.6500(2) 0.1933(3) 0.4503(2) 0.0336(13) Uani 1 1 d . . .
C6B C 0.6323(3) 0.1359(3) 0.4753(3) 0.0395(14) Uani 1 1 d . . .
C7B C 0.6662(3) 0.0826(3) 0.5186(3) 0.0356(14) Uani 1 1 d . . .
C8B C 0.6463(3) 0.0232(3) 0.5452(3) 0.0428(15) Uani 1 1 d . . .
H8B H 0.6091 0.0112 0.5360 0.051 Uiso 1 1 calc R . .
C9B C 0.6909(3) -0.0129(3) 0.5860(3) 0.0463(16) Uani 1 1 d . . .
H9B H 0.6907 -0.0549 0.6112 0.056 Uiso 1 1 calc R . .
C10B C 0.7378(2) 0.0244(3) 0.5839(3) 0.0376(14) Uani 1 1 d . . .
C11B C 0.7946(3) 0.0056(3) 0.6208(3) 0.0432(15) Uani 1 1 d . . .
C12B C 0.8548(3) 0.0325(3) 0.5980(3) 0.0397(15) Uani 1 1 d . . .
C13B C 0.9194(3) 0.0028(3) 0.6107(3) 0.0446(16) Uani 1 1 d . . .
H13B H 0.9317 -0.0384 0.6370 0.054 Uiso 1 1 calc R . .
C14B C 0.9599(3) 0.0448(3) 0.5777(3) 0.0445(16) Uani 1 1 d . . .
H14B H 1.0061 0.0383 0.5763 0.053 Uiso 1 1 calc R . .
C15B C 0.9206(3) 0.1004(3) 0.5456(3) 0.0364(14) Uani 1 1 d . . .
C16B C 0.9427(3) 0.1555(3) 0.5081(3) 0.0394(14) Uani 1 1 d . . .
C17B C 0.9054(2) 0.2100(3) 0.4773(2) 0.0349(14) Uani 1 1 d . . .
C18B C 0.9277(3) 0.2686(3) 0.4424(3) 0.0412(15) Uani 1 1 d . . .
H18B H 0.9716 0.2767 0.4333 0.049 Uiso 1 1 calc R . .
C19B C 0.8741(3) 0.3100(3) 0.4251(3) 0.0419(15) Uani 1 1 d . . .
H19B H 0.8734 0.3525 0.4014 0.050 Uiso 1 1 calc R . .
C20B C 0.8184(3) 0.2773(3) 0.4495(2) 0.0357(14) Uani 1 1 d . . .
C21B C 0.7315(3) 0.3562(3) 0.4496(3) 0.0410(15) Uani 1 1 d . . .
C22B C 0.6658(3) 0.4407(3) 0.4760(3) 0.0510(17) Uani 1 1 d . . .
C23B C 0.7312(3) 0.4426(3) 0.4827(3) 0.0495(16) Uani 1 1 d . . .
C24B C 0.7455(4) 0.4817(3) 0.5043(3) 0.068(2) Uani 1 1 d . . .
H24B H 0.7896 0.4839 0.5090 0.082 Uiso 1 1 calc R . .
C25B C 0.6980(4) 0.5171(4) 0.5189(4) 0.073(2) Uani 1 1 d . . .
H25B H 0.7093 0.5431 0.5344 0.088 Uiso 1 1 calc R . .
C26B C 0.6339(4) 0.5160(3) 0.5114(3) 0.070(2) Uani 1 1 d . . .
H26B H 0.6012 0.5417 0.5211 0.085 Uiso 1 1 calc R . .
C27B C 0.6163(4) 0.4773(3) 0.4898(3) 0.064(2) Uani 1 1 d . . .
H27B H 0.5720 0.4760 0.4846 0.077 Uiso 1 1 calc R . .
C28B C 0.7909(3) -0.0385(3) 0.6791(3) 0.0533(18) Uani 1 1 d . . .
C29B C 0.7338(4) -0.0683(3) 0.7079(3) 0.0587(19) Uani 1 1 d . . .
C30B C 0.8432(3) -0.0542(3) 0.7198(3) 0.0594(19) Uani 1 1 d . . .
C31B C 0.5674(3) 0.1294(3) 0.4582(3) 0.0360(14) Uani 1 1 d . . .
C32B C 0.5537(3) 0.1442(3) 0.4007(3) 0.0438(15) Uani 1 1 d . . .
H32B H 0.5873 0.1556 0.3710 0.053 Uiso 1 1 calc R . .
C33B C 0.4917(3) 0.1430(3) 0.3849(3) 0.0481(16) Uani 1 1 d . . .
C34B C 0.4440(3) 0.1256(3) 0.4296(3) 0.0455(16) Uani 1 1 d . . .
H34B H 0.4017 0.1237 0.4197 0.055 Uiso 1 1 calc R . .
C35B C 0.4552(3) 0.1109(2) 0.4879(3) 0.0372(14) Uani 1 1 d . . .
C36B C 0.5179(3) 0.1124(3) 0.5020(3) 0.0391(14) Uani 1 1 d . . .
H36B H 0.5272 0.1018 0.5418 0.047 Uiso 1 1 calc R . .
C37B C 0.4770(4) 0.1627(3) 0.3200(3) 0.0600(19) Uani 1 1 d . . .
C38B C 0.4942(7) 0.2225(5) 0.2821(4) 0.152(6) Uani 1 1 d . . .
H38D H 0.4723 0.2513 0.2970 0.227 Uiso 1 1 calc R . .
H38E H 0.4806 0.2347 0.2419 0.227 Uiso 1 1 calc R . .
H38F H 0.5414 0.2222 0.2818 0.227 Uiso 1 1 calc R . .
C39B C 0.5045(15) 0.1214(9) 0.3013(7) 0.44(3) Uani 1 1 d . . .
H39D H 0.4924 0.0813 0.3287 0.662 Uiso 1 1 calc R . .
H39E H 0.5520 0.1203 0.2996 0.662 Uiso 1 1 calc R . .
H39F H 0.4895 0.1322 0.2617 0.662 Uiso 1 1 calc R . .
C40B C 0.4084(8) 0.1670(13) 0.3102(5) 0.37(2) Uani 1 1 d . . .
H40D H 0.3835 0.1950 0.3247 0.552 Uiso 1 1 calc R . .
H40E H 0.3936 0.1267 0.3316 0.552 Uiso 1 1 calc R . .
H40F H 0.4019 0.1821 0.2678 0.552 Uiso 1 1 calc R . .
C41B C 0.4027(3) 0.0915(3) 0.5381(3) 0.0474(16) Uani 1 1 d . . .
C42B C 0.3359(3) 0.0974(3) 0.5147(3) 0.061(2) Uani 1 1 d . . .
H42D H 0.3228 0.1399 0.4878 0.092 Uiso 1 1 calc R . .
H42E H 0.3041 0.0839 0.5478 0.092 Uiso 1 1 calc R . .
H42F H 0.3377 0.0722 0.4934 0.092 Uiso 1 1 calc R . .
C43B C 0.4201(3) 0.0249(3) 0.5805(3) 0.067(2) Uani 1 1 d . . .
H43D H 0.4228 0.0000 0.5589 0.100 Uiso 1 1 calc R . .
H43E H 0.3865 0.0123 0.6122 0.100 Uiso 1 1 calc R . .
H43F H 0.4622 0.0198 0.5977 0.100 Uiso 1 1 calc R . .
C44B C 0.3984(3) 0.1313(3) 0.5714(3) 0.0594(19) Uani 1 1 d . . .
H44D H 0.3872 0.1739 0.5438 0.089 Uiso 1 1 calc R . .
H44E H 0.4405 0.1264 0.5885 0.089 Uiso 1 1 calc R . .
H44F H 0.3648 0.1189 0.6030 0.089 Uiso 1 1 calc R . .
C45B C 1.0139(3) 0.1600(3) 0.5008(3) 0.0405(15) Uani 1 1 d . . .
C46B C 1.0475(3) 0.1607(3) 0.5456(3) 0.0457(16) Uani 1 1 d . . .
H46B H 1.0266 0.1510 0.5833 0.055 Uiso 1 1 calc R . .
C47B C 1.1119(3) 0.1755(3) 0.5363(3) 0.0476(17) Uani 1 1 d . . .
C48B C 1.1406(3) 0.1872(3) 0.4810(3) 0.0497(17) Uani 1 1 d . . .
H48B H 1.1841 0.1969 0.4742 0.060 Uiso 1 1 calc R . .
C49B C 1.1107(3) 0.1857(3) 0.4351(3) 0.0461(16) Uani 1 1 d . . .
C50B C 1.0456(3) 0.1719(3) 0.4455(3) 0.0413(15) Uani 1 1 d . . .
H50B H 1.0232 0.1708 0.4150 0.050 Uiso 1 1 calc R . .
C51B C 1.1465(3) 0.1794(3) 0.5847(3) 0.0571(19) Uani 1 1 d . . .
C52B C 1.1050(5) 0.2139(6) 0.6123(5) 0.128(4) Uani 1 1 d . . .
H52D H 1.1289 0.2156 0.6431 0.192 Uiso 1 1 calc R . .
H52E H 1.0659 0.1939 0.6300 0.192 Uiso 1 1 calc R . .
H52F H 1.0924 0.2552 0.5823 0.192 Uiso 1 1 calc R . .
C53B C 1.1719(6) 0.1184(4) 0.6266(4) 0.121(4) Uani 1 1 d . . .
H53D H 1.2005 0.0987 0.6054 0.181 Uiso 1 1 calc R . .
H53E H 1.1357 0.0947 0.6460 0.181 Uiso 1 1 calc R . .
H53F H 1.1966 0.1211 0.6564 0.181 Uiso 1 1 calc R . .
C54B C 1.2059(4) 0.2167(5) 0.5574(4) 0.107(3) Uani 1 1 d . . .
H54D H 1.2366 0.1964 0.5380 0.160 Uiso 1 1 calc R . .
H54E H 1.2277 0.2193 0.5889 0.160 Uiso 1 1 calc R . .
H54F H 1.1905 0.2577 0.5283 0.160 Uiso 1 1 calc R . .
C55B C 1.1427(3) 0.2023(3) 0.3741(3) 0.0484(17) Uani 1 1 d . . .
C56B C 1.2124(4) 0.1792(7) 0.3773(4) 0.204(9) Uani 1 1 d . . .
H56D H 1.2313 0.1906 0.3372 0.306 Uiso 1 1 calc R . .
H56E H 1.2176 0.1349 0.3993 0.306 Uiso 1 1 calc R . .
H56F H 1.2348 0.1967 0.3975 0.306 Uiso 1 1 calc R . .
C57B C 1.1332(6) 0.2692(4) 0.3393(4) 0.126(4) Uani 1 1 d . . .
H57D H 1.0866 0.2836 0.3369 0.189 Uiso 1 1 calc R . .
H57E H 1.1523 0.2800 0.2993 0.189 Uiso 1 1 calc R . .
H57F H 1.1546 0.2883 0.3586 0.189 Uiso 1 1 calc R . .
C58B C 1.1117(6) 0.1761(6) 0.3387(5) 0.165(7) Uani 1 1 d . . .
H58D H 1.0650 0.1905 0.3353 0.247 Uiso 1 1 calc R . .
H58E H 1.1178 0.1317 0.3591 0.247 Uiso 1 1 calc R . .
H58F H 1.1324 0.1895 0.2991 0.247 Uiso 1 1 calc R . .
C59B C 0.7521(11) 0.1321(12) 0.6569(11) 0.302(14) Uani 1 1 d . . .
H59D H 0.7312 0.1523 0.6810 0.452 Uiso 1 1 calc R . .
H59E H 0.7989 0.1225 0.6639 0.452 Uiso 1 1 calc R . .
H59F H 0.7330 0.0945 0.6676 0.452 Uiso 1 1 calc R . .
S1B S 0.65124(8) 0.38903(8) 0.44890(8) 0.0498(4) Uani 1 1 d . . .
S2B S 0.78756(8) 0.39425(8) 0.46512(8) 0.0525(4) Uani 1 1 d . . .
O1B O 0.7419(2) 0.1722(2) 0.5944(2) 0.0532(12) Uani 1 1 d . . .
H1B H 0.7177 0.2107 0.5853 0.064 Uiso 1 1 calc R . .
Zn1C Zn 0.69387(3) 0.55276(3) 0.30694(3) 0.0383(2) Uani 1 1 d . A .
N1C N 0.6511(2) 0.4909(2) 0.2909(2) 0.0370(12) Uani 1 1 d . . .
N2C N 0.6055(2) 0.5739(2) 0.3424(2) 0.0416(12) Uani 1 1 d . . .
N3C N 0.7377(2) 0.5898(2) 0.3500(2) 0.0393(12) Uani 1 1 d . . .
N4C N 0.7823(2) 0.5041(2) 0.3026(2) 0.0349(11) Uani 1 1 d . . .
N5C N 0.5053(3) 0.7718(3) 0.3172(4) 0.089(2) Uani 1 1 d . . .
N6C N 0.6933(4) 0.7984(3) 0.3326(4) 0.099(3) Uani 1 1 d . . .
C1C C 0.7469(3) 0.4618(2) 0.2397(3) 0.0362(14) Uani 1 1 d . . .
C2C C 0.6788(3) 0.4595(3) 0.2612(3) 0.0361(14) Uani 1 1 d . . .
C3C C 0.6344(3) 0.4233(3) 0.2549(3) 0.0382(14) Uani 1 1 d . . .
H3C H 0.6429 0.3970 0.2360 0.046 Uiso 1 1 calc R . .
C4C C 0.5771(3) 0.4351(3) 0.2821(3) 0.0394(15) Uani 1 1 d . . .
H4C H 0.5379 0.4184 0.2850 0.047 Uiso 1 1 calc R . .
C5C C 0.5867(3) 0.4769(2) 0.3053(2) 0.0345(13) Uani 1 1 d . . .
C6C C 0.5410(3) 0.5025(3) 0.3334(3) 0.0409(15) Uani 1 1 d . . .
C7C C 0.5484(3) 0.5481(3) 0.3513(3) 0.0391(14) Uani 1 1 d . . .
C8C C 0.5018(3) 0.5745(3) 0.3790(3) 0.0522(17) Uani 1 1 d . . .
H8C H 0.4591 0.5637 0.3913 0.063 Uiso 1 1 calc R . .
C9C C 0.5279(3) 0.6186(3) 0.3855(3) 0.0562(18) Uani 1 1 d . . .
H9C H 0.5069 0.6447 0.4023 0.067 Uiso 1 1 calc R . .
C10C C 0.5927(3) 0.6180(3) 0.3624(3) 0.0445(15) Uani 1 1 d . . .
C11C C 0.6397(3) 0.6573(3) 0.3584(3) 0.0445(15) Uani 1 1 d . . .
C12C C 0.7086(3) 0.6326(3) 0.3679(3) 0.0425(15) Uani 1 1 d . . .
C13C C 0.7549(3) 0.6503(3) 0.3952(3) 0.0483(16) Uani 1 1 d . . .
H13C H 0.7467 0.6795 0.4108 0.058 Uiso 1 1 calc R . .
C14C C 0.8111(3) 0.6172(3) 0.3941(3) 0.0452(16) Uani 1 1 d . . .
H14C H 0.8506 0.6179 0.4098 0.054 Uiso 1 1 calc R . .
C15C C 0.8021(3) 0.5803(3) 0.3652(3) 0.0385(14) Uani 1 1 d . . .
C16C C 0.8504(3) 0.5402(3) 0.3525(3) 0.0401(15) Uani 1 1 d . . .
C17C C 0.8421(2) 0.5048(2) 0.3247(2) 0.0335(13) Uani 1 1 d . . .
C18C C 0.8907(3) 0.4669(3) 0.3089(2) 0.0383(14) Uani 1 1 d . . .
H18C H 0.9353 0.4587 0.3186 0.046 Uiso 1 1 calc R . .
C19C C 0.8625(3) 0.4446(3) 0.2774(3) 0.0382(14) Uani 1 1 d . . .
H19C H 0.8831 0.4176 0.2615 0.046 Uiso 1 1 calc R . .
C20C C 0.7949(2) 0.4698(3) 0.2728(2) 0.0325(13) Uani 1 1 d . . .
C21C C 0.7643(3) 0.4623(2) 0.1855(2) 0.0344(13) Uani 1 1 d . . .
C22C C 0.7611(3) 0.4763(3) 0.0764(2) 0.0413(15) Uani 1 1 d . . .
C23C C 0.8251(3) 0.4793(3) 0.0849(2) 0.0400(14) Uani 1 1 d . . .
C24C C 0.8722(3) 0.4913(3) 0.0371(3) 0.0504(17) Uani 1 1 d . . .
H24C H 0.9164 0.4930 0.0423 0.060 Uiso 1 1 calc R . .
C25C C 0.8513(4) 0.5004(3) -0.0173(3) 0.0572(18) Uani 1 1 d . . .
H25C H 0.8814 0.5096 -0.0501 0.069 Uiso 1 1 calc R . .
C26C C 0.7860(4) 0.4963(3) -0.0249(3) 0.0592(19) Uani 1 1 d . . .
H26C H 0.7730 0.5019 -0.0623 0.071 Uiso 1 1 calc R . .
C27C C 0.7414(3) 0.4841(3) 0.0215(3) 0.0548(18) Uani 1 1 d . . .
H27C H 0.6977 0.4809 0.0165 0.066 Uiso 1 1 calc R . .
C28C C 0.6200(3) 0.7162(3) 0.3475(3) 0.0524(17) Uani 1 1 d . . .
C29C C 0.5546(4) 0.7450(4) 0.3320(3) 0.062(2) Uani 1 1 d . . .
C30C C 0.6624(4) 0.7601(4) 0.3400(4) 0.070(2) Uani 1 1 d . . .
C31C C 0.4742(3) 0.4811(3) 0.3434(3) 0.0420(15) Uani 1 1 d . . .
C32C C 0.4654(3) 0.4234(3) 0.3822(3) 0.0467(16) Uani 1 1 d . . .
H32C H 0.5009 0.3968 0.4045 0.056 Uiso 1 1 calc R . .
C33C C 0.4038(3) 0.4023(3) 0.3898(3) 0.0536(18) Uani 1 1 d . . .
C34C C 0.3543(3) 0.4424(3) 0.3564(3) 0.0563(19) Uani 1 1 d . . .
H34C H 0.3130 0.4287 0.3603 0.068 Uiso 1 1 calc R . .
C35C C 0.3617(3) 0.5023(3) 0.3170(3) 0.0535(18) Uani 1 1 d . . .
C36C C 0.4227(3) 0.5215(3) 0.3116(3) 0.0474(16) Uani 1 1 d . . .
H36C H 0.4291 0.5623 0.2861 0.057 Uiso 1 1 calc R . .
C37C C 0.3951(3) 0.3361(3) 0.4330(4) 0.062(2) Uani 1 1 d . . .
C38C C 0.4208(9) 0.3193(6) 0.4920(5) 0.213(9) Uani 1 1 d . . .
H38G H 0.3983 0.3466 0.5084 0.320 Uiso 1 1 calc R . .
H38H H 0.4675 0.3227 0.4879 0.320 Uiso 1 1 calc R . .
H38I H 0.4135 0.2774 0.5186 0.320 Uiso 1 1 calc R . .
C39C C 0.4285(6) 0.2958(4) 0.4064(6) 0.144(5) Uani 1 1 d . . .
H39G H 0.4105 0.3078 0.3677 0.216 Uiso 1 1 calc R . .
H39H H 0.4216 0.2537 0.4324 0.216 Uiso 1 1 calc R . .
H39I H 0.4752 0.2995 0.4016 0.216 Uiso 1 1 calc R . .
C40C C 0.3233(5) 0.3263(5) 0.4422(8) 0.193(8) Uani 1 1 d . . .
H40G H 0.3053 0.3354 0.4042 0.290 Uiso 1 1 calc R . .
H40H H 0.2994 0.3533 0.4584 0.290 Uiso 1 1 calc R . .
H40I H 0.3190 0.2840 0.4698 0.290 Uiso 1 1 calc R . .
C41C C 0.3069(3) 0.5469(4) 0.2800(4) 0.070(2) Uani 1 1 d . . .
C42C C 0.2417(3) 0.5193(4) 0.2957(5) 0.097(3) Uani 1 1 d . . .
H42G H 0.2074 0.5493 0.2713 0.146 Uiso 1 1 calc R . .
H42H H 0.2301 0.5078 0.3376 0.146 Uiso 1 1 calc R . .
H42I H 0.2462 0.4832 0.2882 0.146 Uiso 1 1 calc R . .
C43C C 0.2960(4) 0.6034(4) 0.2907(4) 0.084(3) Uani 1 1 d . . .
H43G H 0.2601 0.6312 0.2669 0.126 Uiso 1 1 calc R . .
H43H H 0.3356 0.6235 0.2796 0.126 Uiso 1 1 calc R . .
H43I H 0.2851 0.5921 0.3327 0.126 Uiso 1 1 calc R . .
C44C C 0.3252(4) 0.5656(5) 0.2136(4) 0.115(4) Uani 1 1 d . . .
H44G H 0.2899 0.5942 0.1894 0.173 Uiso 1 1 calc R . .
H44H H 0.3318 0.5295 0.2060 0.173 Uiso 1 1 calc R . .
H44I H 0.3653 0.5849 0.2033 0.173 Uiso 1 1 calc R . .
C45C C 0.9193(3) 0.5384(3) 0.3665(3) 0.0375(14) Uani 1 1 d . . .
C46C C 0.9507(3) 0.5903(3) 0.3367(3) 0.0383(14) Uani 1 1 d . . .
H46C H 0.9271 0.6271 0.3107 0.046 Uiso 1 1 calc R . .
C47C C 1.0168(3) 0.5887(3) 0.3449(3) 0.0390(14) Uani 1 1 d . . .
C48C C 1.0496(3) 0.5332(3) 0.3821(3) 0.0425(15) Uani 1 1 d . . .
H48C H 1.0950 0.5310 0.3864 0.051 Uiso 1 1 calc R . .
C49C C 1.0199(3) 0.4810(3) 0.4133(3) 0.0383(14) Uani 1 1 d . . .
C50C C 0.9530(3) 0.4847(3) 0.4053(3) 0.0394(14) Uani 1 1 d . . .
H50C H 0.9307 0.4501 0.4268 0.047 Uiso 1 1 calc R . .
C51C C 1.0509(3) 0.6457(3) 0.3110(3) 0.0514(17) Uani 1 1 d . . .
C52C C 1.0104(3) 0.7003(3) 0.3142(3) 0.063(2) Uani 1 1 d . . .
H52G H 1.0329 0.7363 0.2920 0.094 Uiso 1 1 calc R . .
H52H H 1.0040 0.6935 0.3556 0.094 Uiso 1 1 calc R . .
H52I H 0.9680 0.7064 0.2971 0.094 Uiso 1 1 calc R . .
C53C C 1.1168(3) 0.6393(4) 0.3366(4) 0.082(3) Uani 1 1 d . . .
H53G H 1.1373 0.6765 0.3137 0.123 Uiso 1 1 calc R . .
H53H H 1.1447 0.6047 0.3345 0.123 Uiso 1 1 calc R . .
H53I H 1.1105 0.6328 0.3779 0.123 Uiso 1 1 calc R . .
C54C C 1.0615(5) 0.6554(4) 0.2459(4) 0.097(3) Uani 1 1 d . . .
H54G H 1.0832 0.6918 0.2233 0.146 Uiso 1 1 calc R . .
H54H H 1.0193 0.6604 0.2289 0.146 Uiso 1 1 calc R . .
H54I H 1.0886 0.6201 0.2444 0.146 Uiso 1 1 calc R . .
C55C C 1.0557(3) 0.4200(3) 0.4547(3) 0.0411(15) Uani 1 1 d . . .
C56C C 1.0299(3) 0.4044(3) 0.5174(3) 0.0616(19) Uani 1 1 d . . .
H56G H 1.0523 0.3654 0.5444 0.092 Uiso 1 1 calc R . .
H56H H 0.9831 0.4017 0.5198 0.092 Uiso 1 1 calc R . .
H56I H 1.0377 0.4361 0.5286 0.092 Uiso 1 1 calc R . .
C57C C 1.1300(3) 0.4216(3) 0.4525(3) 0.063(2) Uani 1 1 d . . .
H57G H 1.1508 0.3819 0.4798 0.095 Uiso 1 1 calc R . .
H57H H 1.1388 0.4527 0.4642 0.095 Uiso 1 1 calc R . .
H57I H 1.1474 0.4313 0.4123 0.095 Uiso 1 1 calc R . .
C58C C 1.0452(3) 0.3700(3) 0.4377(3) 0.0601(19) Uani 1 1 d . . .
H58G H 1.0680 0.3313 0.4650 0.090 Uiso 1 1 calc R . .
H58H H 1.0621 0.3798 0.3973 0.090 Uiso 1 1 calc R . .
H58I H 0.9985 0.3665 0.4399 0.090 Uiso 1 1 calc R . .
C59C C 0.6980(12) 0.6847(11) 0.2114(10) 0.144(10) Uani 0.526(14) 1 d P A 1
H59G H 0.6966 0.7105 0.1687 0.216 Uiso 0.526(14) 1 calc PR A 1
H59H H 0.7394 0.6863 0.2261 0.216 Uiso 0.526(14) 1 calc PR A 1
H59I H 0.6619 0.6993 0.2316 0.216 Uiso 0.526(14) 1 calc PR A 1
C60C C 0.6494(13) 0.6205(12) 0.1743(11) 0.131(10) Uani 0.474(14) 1 d P A 2
H60A H 0.6531 0.6567 0.1368 0.196 Uiso 0.474(14) 1 calc PR A 2
H60B H 0.6037 0.6191 0.1881 0.196 Uiso 0.474(14) 1 calc PR A 2
H60C H 0.6652 0.5841 0.1683 0.196 Uiso 0.474(14) 1 calc PR A 2
S1C S 0.70806(7) 0.46225(8) 0.13773(7) 0.0460(4) Uani 1 1 d . . .
S2C S 0.84315(7) 0.46979(8) 0.15387(7) 0.0448(4) Uani 1 1 d . . .
O1C O 0.6924(2) 0.6231(2) 0.22289(18) 0.0546(12) Uani 1 1 d . . .
H1C H 0.6878 0.6144 0.1903 0.066 Uiso 1 1 calc R A 1
O1S O 0.5948(7) 0.6421(6) 0.1558(5) 0.102(5) Uani 0.526(14) 1 d P A 1
C1S C 0.5712(11) 0.5914(8) 0.1602(8) 0.105(8) Uani 0.526(14) 1 d P A 1
O2S O 0.6161(3) 0.1956(3) 0.6112(4) 0.133(3) Uani 1 1 d . . .
C2S C 0.5742(5) 0.2347(5) 0.5592(4) 0.104(3) Uani 1 1 d . . .
O3S O 0.5486(4) 0.1001(3) 0.6694(4) 0.140(3) Uani 1 1 d . . .
C3S C 0.5894(6) 0.0456(5) 0.6807(5) 0.119(4) Uani 1 1 d . . .
O4S O 0.9864(3) 0.1671(4) 0.1827(3) 0.121(3) Uani 1 1 d . . .
C4S C 1.0025(5) 0.1785(4) 0.2310(5) 0.093(3) Uani 1 1 d . . .
O5S O 0.8384(8) 0.2215(6) 0.6431(6) 0.257(7) Uani 1 1 d . . .
C5S C 0.8778(6) 0.2502(6) 0.5969(5) 0.127(4) Uani 1 1 d . . .
O6S O 1.0923(5) 0.1954(5) 0.1079(4) 0.189(4) Uani 1 1 d . . .
C6S C 1.0724(9) 0.2291(7) 0.0496(7) 0.183(7) Uani 1 1 d . . .
O7S O 1.1740(8) 0.3365(5) -0.1686(7) 0.299(10) Uani 1 1 d . . .
C7S C 1.1305(5) 0.3839(5) -0.1835(5) 0.127(4) Uani 1 1 d . . .
O8S O 0.6762(8) 0.3151(6) 0.6217(6) 0.236(6) Uani 1 1 d . . .
C8S C 0.6371(7) 0.2749(6) 0.6681(6) 0.146(5) Uani 1 1 d . . .
O9S O 1.2307(7) 0.3136(6) -0.0636(5) 0.226(5) Uani 1 1 d . . .
C9S C 1.2446(14) 0.3733(8) -0.0771(9) 0.279(14) Uani 1 1 d . . .
O10S O 0.9091(13) 0.0224(7) 0.2643(7) 0.404(16) Uani 1 1 d . . .
C10S C 0.9073(10) 0.0414(8) 0.3023(7) 0.187(7) Uani 1 1 d . . .
O11S O 1.1429(8) 0.2611(7) -0.2108(6) 0.263(7) Uani 1 1 d . . .
C11S C 1.1826(9) 0.2385(9) -0.2468(7) 0.209(9) Uani 1 1 d . . .
O12S O 0.4503(7) 0.0757(7) 0.7548(7) 0.245(6) Uani 1 1 d . . .
C12S C 0.4122(19) 0.0417(15) 0.7384(12) 0.41(3) Uani 1 1 d . . .
O13S O 0.4930(12) 0.7073(13) 0.1733(10) 0.278(18) Uani 0.50 1 d P B 1
O13T O 0.4211(10) 0.7036(12) 0.2373(9) 0.190(9) Uani 0.50 1 d P B 2
C13S C 0.4871(8) 0.6989(7) 0.2267(6) 0.151(5) Uani 1 1 d . . .
O14S O 0.9420(19) 0.1329(11) 0.7086(13) 0.251(15) Uani 0.50 1 d P C 1
O14T O 0.9987(15) 0.0812(15) 0.7034(9) 0.218(13) Uani 0.50 1 d P C 2
C14S C 0.9353(10) 0.0816(7) 0.7067(7) 0.165(6) Uani 1 1 d . . .
O15S O 1.3011(12) 0.2182(9) 0.0030(12) 0.373(13) Uani 1 1 d . . .
C15S C 1.357(2) 0.1980(19) -0.035(2) 0.48(3) Uani 1 1 d . . .
O16S O 0.7511(10) 0.0346(8) 0.2495(11) 0.342(11) Uani 1 1 d . . .
C16S C 0.694(2) 0.0164(18) 0.2854(14) 0.50(3) Uani 1 1 d . . .
O17S O 0.803(3) 0.220(2) 0.730(2) 0.95(7) Uani 1 1 d . . .
C17S C 0.7832(15) 0.2174(10) 0.7802(11) 0.274(12) Uani 1 1 d . . .
O18S O 1.2260(9) 0.1348(8) 0.1051(7) 0.307(8) Uani 1 1 d . . .

loop_
_atom_site_aniso_label
_atom_site_aniso_U_11
_atom_site_aniso_U_22
_atom_site_aniso_U_33
_atom_site_aniso_U_23
_atom_site_aniso_U_13
_atom_site_aniso_U_12
Zn1A 0.0241(4) 0.0496(4) 0.0383(4) -0.0151(3) 0.0031(3) -0.0109(3)
N1A 0.027(3) 0.045(3) 0.046(3) -0.018(3) 0.003(2) -0.012(2)
N2A 0.025(3) 0.052(3) 0.039(3) -0.011(2) 0.002(2) -0.009(2)
N3A 0.028(3) 0.047(3) 0.034(3) -0.009(2) -0.004(2) -0.012(2)
N4A 0.020(2) 0.045(3) 0.047(3) -0.016(2) 0.005(2) -0.012(2)
N5A 0.068(5) 0.151(7) 0.080(5) -0.073(5) 0.014(4) -0.029(5)
N6A 0.049(4) 0.131(6) 0.081(5) -0.059(5) 0.020(4) -0.025(4)
C1A 0.027(3) 0.050(4) 0.034(3) -0.018(3) 0.006(3) -0.010(3)
C2A 0.033(3) 0.037(3) 0.046(4) -0.015(3) 0.008(3) -0.009(3)
C3A 0.030(3) 0.051(4) 0.047(4) -0.018(3) 0.012(3) -0.016(3)
C4A 0.025(3) 0.052(4) 0.068(5) -0.027(4) 0.008(3) -0.012(3)
C5A 0.027(3) 0.046(4) 0.053(4) -0.024(3) 0.007(3) -0.006(3)
C6A 0.028(3) 0.049(4) 0.059(5) -0.019(3) 0.001(3) -0.009(3)
C7A 0.035(3) 0.049(4) 0.040(4) -0.012(3) 0.003(3) -0.014(3)
C8A 0.030(3) 0.066(4) 0.053(4) -0.025(4) -0.005(3) -0.015(3)
C9A 0.044(4) 0.062(4) 0.052(4) -0.016(4) -0.012(3) -0.013(3)
C10A 0.030(3) 0.060(4) 0.041(4) -0.013(3) -0.001(3) -0.017(3)
C11A 0.036(3) 0.060(4) 0.035(4) -0.009(3) 0.000(3) -0.020(3)
C12A 0.029(3) 0.053(4) 0.044(4) -0.013(3) -0.005(3) -0.012(3)
C13A 0.035(3) 0.081(5) 0.036(4) -0.023(4) 0.012(3) -0.021(3)
C14A 0.035(3) 0.059(4) 0.048(4) -0.019(3) 0.010(3) -0.022(3)
C15A 0.028(3) 0.047(4) 0.033(3) -0.015(3) 0.007(3) -0.013(3)
C16A 0.020(3) 0.045(3) 0.044(4) -0.019(3) 0.004(3) -0.011(3)
C17A 0.028(3) 0.038(3) 0.036(3) -0.016(3) 0.001(3) -0.005(3)
C18A 0.028(3) 0.050(4) 0.045(4) -0.023(3) 0.003(3) -0.010(3)
C19A 0.037(3) 0.044(4) 0.038(4) -0.019(3) 0.002(3) -0.009(3)
C20A 0.035(3) 0.042(3) 0.039(4) -0.021(3) 0.008(3) -0.011(3)
C21A 0.027(3) 0.053(4) 0.050(4) -0.027(3) 0.007(3) -0.013(3)
C22A 0.039(4) 0.045(4) 0.045(4) -0.018(3) 0.015(3) -0.010(3)
C23A 0.037(3) 0.048(4) 0.040(4) -0.016(3) 0.013(3) -0.014(3)
C24A 0.034(3) 0.056(4) 0.049(4) -0.019(3) 0.001(3) -0.011(3)
C25A 0.044(4) 0.053(4) 0.047(4) -0.012(3) 0.000(3) -0.002(3)
C26A 0.043(4) 0.051(4) 0.054(4) -0.011(3) 0.012(3) -0.015(3)
C27A 0.038(4) 0.053(4) 0.061(5) -0.014(4) 0.014(3) -0.019(3)
C28A 0.043(4) 0.075(5) 0.038(4) -0.022(4) 0.011(3) -0.023(3)
C29A 0.043(4) 0.113(7) 0.048(4) -0.041(5) 0.005(3) -0.030(4)
C30A 0.059(5) 0.087(6) 0.047(4) -0.035(4) 0.002(4) -0.019(4)
C31A 0.026(3) 0.071(5) 0.060(4) -0.035(4) -0.006(3) -0.012(3)
C32A 0.029(3) 0.062(4) 0.055(4) -0.024(4) -0.009(3) -0.006(3)
C33A 0.030(4) 0.111(6) 0.085(6) -0.062(5) -0.015(4) -0.004(4)
C34A 0.027(4) 0.179(10) 0.168(10) -0.134(9) -0.007(5) -0.005(5)
C35A 0.031(4) 0.204(11) 0.188(11) -0.155(10) 0.003(5) -0.025(6)
C36A 0.033(4) 0.109(7) 0.134(8) -0.087(6) 0.008(4) -0.018(4)
C37A 0.031(4) 0.113(7) 0.109(7) -0.071(6) -0.031(4) 0.028(4)
C38A 0.076(8) 0.209(15) 0.50(3) -0.29(2) 0.008(12) -0.018(9)
C39A 0.30(2) 0.30(2) 0.094(10) -0.109(12) -0.085(12) 0.216(19)
C40A 0.050(5) 0.099(7) 0.123(8) -0.049(6) -0.037(5) 0.019(4)
C41A 0.049(6) 0.37(2) 0.39(2) -0.35(2) 0.039(10) -0.058(10)
C42A 0.163(16) 0.195(18) 0.54(4) -0.24(2) -0.10(2) -0.020(13)
C43A 0.072(7) 0.36(2) 0.215(14) -0.231(16) 0.026(8) -0.092(10)
C44A 0.065(8) 0.78(5) 0.71(5) -0.71(5) 0.039(16) -0.074(17)
C45A 0.024(3) 0.047(4) 0.030(3) -0.010(3) 0.003(2) -0.012(3)
C46A 0.028(3) 0.055(4) 0.036(3) -0.017(3) 0.006(3) -0.012(3)
C47A 0.025(3) 0.061(4) 0.041(4) -0.013(3) 0.005(3) -0.011(3)
C48A 0.021(3) 0.066(4) 0.035(4) -0.010(3) 0.001(2) -0.019(3)
C49A 0.035(3) 0.058(4) 0.028(3) -0.008(3) 0.009(3) -0.020(3)
C50A 0.029(3) 0.044(4) 0.035(3) -0.009(3) 0.003(3) -0.012(3)
C51A 0.020(3) 0.076(5) 0.064(5) -0.026(4) 0.001(3) -0.001(3)
C52A 0.052(5) 0.085(6) 0.085(6) -0.031(5) 0.010(4) 0.011(4)
C53A 0.047(4) 0.112(7) 0.065(5) -0.031(5) 0.016(4) -0.002(4)
C54A 0.019(4) 0.146(9) 0.153(9) -0.081(8) -0.007(4) 0.002(4)
C55A 0.054(4) 0.065(4) 0.032(4) -0.019(3) 0.001(3) -0.028(3)
C56A 0.066(5) 0.080(5) 0.058(5) -0.029(4) 0.011(4) -0.043(4)
C57A 0.109(7) 0.087(6) 0.047(5) -0.031(4) 0.005(4) -0.045(5)
C58A 0.067(5) 0.081(5) 0.071(5) -0.047(4) 0.017(4) -0.030(4)
C59A 0.199(16) 0.112(10) 0.169(13) -0.044(9) 0.017(11) 0.008(10)
S1A 0.0272(8) 0.0508(10) 0.0543(10) -0.0131(8) 0.0059(7) -0.0125(7)
S2A 0.0371(9) 0.0514(10) 0.0463(10) -0.0144(8) -0.0010(7) -0.0159(7)
O1A 0.037(2) 0.050(3) 0.063(3) -0.020(2) 0.002(2) -0.008(2)
Zn1B 0.0221(3) 0.0433(4) 0.0432(4) -0.0159(3) 0.0000(3) -0.0068(3)
N1B 0.019(2) 0.039(3) 0.043(3) -0.018(2) 0.002(2) -0.008(2)
N2B 0.022(2) 0.039(3) 0.047(3) -0.015(2) 0.000(2) -0.006(2)
N3B 0.025(3) 0.049(3) 0.048(3) -0.024(3) 0.003(2) -0.009(2)
N4B 0.020(2) 0.047(3) 0.039(3) -0.019(2) -0.001(2) -0.007(2)
N5B 0.072(5) 0.088(5) 0.067(4) -0.011(4) 0.007(4) -0.038(4)
N6B 0.061(5) 0.110(6) 0.067(5) -0.022(4) -0.011(4) 0.008(4)
C1B 0.021(3) 0.044(4) 0.039(4) -0.010(3) -0.004(2) -0.006(3)
C2B 0.028(3) 0.040(4) 0.040(3) -0.020(3) 0.004(3) -0.007(3)
C3B 0.028(3) 0.048(4) 0.046(4) -0.020(3) -0.007(3) -0.003(3)
C4B 0.022(3) 0.059(4) 0.047(4) -0.027(3) 0.002(3) -0.009(3)
C5B 0.024(3) 0.042(3) 0.032(3) -0.014(3) 0.001(2) -0.003(3)
C6B 0.028(3) 0.049(4) 0.043(4) -0.021(3) 0.007(3) -0.012(3)
C7B 0.026(3) 0.039(3) 0.043(4) -0.019(3) 0.004(3) -0.006(3)
C8B 0.027(3) 0.051(4) 0.049(4) -0.022(3) 0.001(3) -0.001(3)
C9B 0.033(3) 0.045(4) 0.059(4) -0.020(3) 0.004(3) -0.008(3)
C10B 0.019(3) 0.042(4) 0.050(4) -0.018(3) 0.004(3) -0.005(3)
C11B 0.036(3) 0.040(3) 0.050(4) -0.015(3) -0.001(3) -0.006(3)
C12B 0.025(3) 0.040(4) 0.049(4) -0.014(3) -0.004(3) -0.005(3)
C13B 0.025(3) 0.043(4) 0.060(4) -0.018(3) -0.004(3) 0.000(3)
C14B 0.021(3) 0.058(4) 0.049(4) -0.018(3) -0.005(3) 0.000(3)
C15B 0.030(3) 0.043(4) 0.041(4) -0.021(3) 0.000(3) -0.009(3)
C16B 0.026(3) 0.049(4) 0.047(4) -0.025(3) 0.001(3) -0.007(3)
C17B 0.023(3) 0.051(4) 0.034(3) -0.020(3) 0.000(2) -0.008(3)
C18B 0.029(3) 0.054(4) 0.044(4) -0.021(3) -0.004(3) -0.012(3)
C19B 0.039(4) 0.045(4) 0.043(4) -0.017(3) 0.004(3) -0.017(3)
C20B 0.025(3) 0.048(4) 0.035(3) -0.018(3) -0.001(2) -0.008(3)
C21B 0.031(3) 0.044(4) 0.042(4) -0.011(3) -0.004(3) -0.010(3)
C22B 0.069(5) 0.039(4) 0.036(4) -0.010(3) 0.005(3) -0.003(3)
C23B 0.050(4) 0.045(4) 0.052(4) -0.019(3) 0.007(3) -0.012(3)
C24B 0.079(6) 0.057(5) 0.076(5) -0.036(4) 0.021(4) -0.024(4)
C25B 0.082(6) 0.067(5) 0.083(6) -0.043(5) 0.021(5) -0.026(5)
C26B 0.080(6) 0.058(5) 0.074(6) -0.036(4) 0.018(4) -0.002(4)
C27B 0.069(5) 0.052(4) 0.062(5) -0.019(4) 0.008(4) -0.001(4)
C28B 0.042(4) 0.052(4) 0.056(5) -0.012(4) -0.010(3) -0.008(3)
C29B 0.056(5) 0.051(4) 0.051(4) -0.005(4) -0.002(4) -0.010(4)
C30B 0.038(4) 0.060(5) 0.064(5) -0.013(4) -0.004(4) -0.002(3)
C31B 0.024(3) 0.043(3) 0.044(4) -0.020(3) 0.001(3) -0.007(3)
C32B 0.034(3) 0.051(4) 0.047(4) -0.020(3) -0.003(3) -0.012(3)
C33B 0.050(4) 0.048(4) 0.047(4) -0.016(3) -0.010(3) -0.016(3)
C34B 0.026(3) 0.046(4) 0.064(5) -0.020(3) -0.006(3) -0.012(3)
C35B 0.025(3) 0.037(3) 0.047(4) -0.015(3) 0.000(3) -0.005(2)
C36B 0.029(3) 0.046(4) 0.041(4) -0.017(3) -0.002(3) -0.008(3)
C37B 0.068(5) 0.066(5) 0.043(4) -0.014(4) -0.011(3) -0.028(4)
C38B 0.246(15) 0.145(10) 0.054(6) -0.002(6) -0.017(7) -0.123(11)
C39B 0.87(6) 0.29(2) 0.211(17) -0.227(18) -0.39(3) 0.40(3)
C40B 0.191(16) 0.74(5) 0.046(7) 0.026(15) -0.044(8) -0.30(2)
C41B 0.024(3) 0.054(4) 0.060(4) -0.019(3) 0.002(3) -0.012(3)
C42B 0.028(3) 0.068(5) 0.096(6) -0.042(4) 0.002(3) -0.014(3)
C43B 0.043(4) 0.060(5) 0.079(5) -0.015(4) 0.012(4) -0.010(3)
C44B 0.037(4) 0.074(5) 0.073(5) -0.035(4) 0.017(3) -0.023(3)
C45B 0.026(3) 0.046(4) 0.046(4) -0.015(3) -0.005(3) -0.009(3)
C46B 0.033(3) 0.056(4) 0.047(4) -0.020(3) -0.006(3) -0.006(3)
C47B 0.031(3) 0.041(4) 0.075(5) -0.028(3) -0.011(3) -0.002(3)
C48B 0.021(3) 0.045(4) 0.080(5) -0.026(4) 0.004(3) -0.005(3)
C49B 0.023(3) 0.045(4) 0.058(4) -0.010(3) -0.003(3) -0.004(3)
C50B 0.030(3) 0.049(4) 0.041(4) -0.016(3) -0.001(3) -0.002(3)
C51B 0.031(3) 0.069(5) 0.082(5) -0.042(4) -0.010(3) -0.004(3)
C52B 0.087(7) 0.196(12) 0.166(11) -0.142(10) -0.055(7) 0.030(7)
C53B 0.184(12) 0.095(7) 0.091(7) -0.041(6) -0.080(8) 0.013(7)
C54B 0.066(6) 0.173(10) 0.119(8) -0.087(8) -0.014(5) -0.042(6)
C55B 0.030(3) 0.053(4) 0.050(4) -0.014(3) 0.010(3) -0.004(3)
C56B 0.050(6) 0.36(2) 0.058(6) 0.006(9) 0.021(5) 0.059(9)
C57B 0.199(12) 0.065(6) 0.065(6) -0.004(5) 0.049(7) 0.011(6)
C58B 0.207(13) 0.233(14) 0.141(10) -0.145(11) 0.136(10) -0.162(12)
C59B 0.28(3) 0.45(4) 0.31(3) -0.29(3) 0.01(2) -0.06(3)
S1B 0.0389(9) 0.0542(10) 0.0551(11) -0.0243(9) -0.0044(8) 0.0020(7)
S2B 0.0428(9) 0.0549(10) 0.0667(12) -0.0307(9) 0.0054(8) -0.0163(8)
O1B 0.061(3) 0.062(3) 0.043(3) -0.029(2) 0.005(2) -0.010(2)
Zn1C 0.0229(3) 0.0527(4) 0.0418(4) -0.0217(3) -0.0001(3) -0.0082(3)
N1C 0.017(2) 0.056(3) 0.039(3) -0.020(3) -0.001(2) -0.006(2)
N2C 0.020(2) 0.057(3) 0.050(3) -0.025(3) -0.002(2) -0.007(2)
N3C 0.029(3) 0.049(3) 0.042(3) -0.020(3) -0.002(2) -0.005(2)
N4C 0.023(2) 0.050(3) 0.033(3) -0.016(2) -0.006(2) -0.012(2)
N5C 0.058(5) 0.084(5) 0.122(6) -0.045(5) -0.005(4) 0.003(4)
N6C 0.081(5) 0.073(5) 0.153(8) -0.050(5) -0.036(5) -0.014(4)
C1C 0.024(3) 0.039(3) 0.046(4) -0.019(3) -0.004(3) -0.003(2)
C2C 0.021(3) 0.045(3) 0.042(4) -0.017(3) -0.006(3) -0.002(3)
C3C 0.030(3) 0.042(3) 0.046(4) -0.020(3) -0.002(3) -0.007(3)
C4C 0.023(3) 0.045(4) 0.043(4) -0.012(3) 0.001(3) -0.007(3)
C5C 0.025(3) 0.037(3) 0.040(3) -0.016(3) 0.000(3) -0.003(2)
C6C 0.019(3) 0.055(4) 0.042(4) -0.014(3) 0.006(3) -0.011(3)
C7C 0.023(3) 0.050(4) 0.047(4) -0.024(3) 0.005(3) -0.006(3)
C8C 0.022(3) 0.071(5) 0.071(5) -0.038(4) 0.005(3) -0.010(3)
C9C 0.035(4) 0.072(5) 0.068(5) -0.039(4) 0.009(3) -0.005(3)
C10C 0.030(3) 0.055(4) 0.059(4) -0.033(3) -0.002(3) -0.005(3)
C11C 0.033(3) 0.062(4) 0.049(4) -0.031(3) 0.000(3) -0.011(3)
C12C 0.029(3) 0.061(4) 0.041(4) -0.023(3) -0.004(3) -0.011(3)
C13C 0.038(4) 0.061(4) 0.058(4) -0.034(4) 0.002(3) -0.017(3)
C14C 0.025(3) 0.064(4) 0.050(4) -0.025(3) -0.002(3) -0.013(3)
C15C 0.028(3) 0.052(4) 0.037(3) -0.019(3) 0.000(3) -0.007(3)
C16C 0.025(3) 0.055(4) 0.041(4) -0.018(3) 0.002(3) -0.014(3)
C17C 0.023(3) 0.041(3) 0.034(3) -0.014(3) 0.005(2) -0.008(3)
C18C 0.031(3) 0.049(4) 0.035(3) -0.016(3) -0.003(3) -0.009(3)
C19C 0.021(3) 0.051(4) 0.044(4) -0.023(3) 0.001(3) -0.003(3)
C20C 0.023(3) 0.043(3) 0.034(3) -0.018(3) 0.000(2) -0.011(2)
C21C 0.026(3) 0.043(3) 0.036(4) -0.018(3) -0.001(3) -0.007(3)
C22C 0.045(4) 0.048(4) 0.030(3) -0.015(3) 0.005(3) -0.015(3)
C23C 0.041(4) 0.046(4) 0.033(3) -0.018(3) 0.005(3) -0.007(3)
C24C 0.046(4) 0.055(4) 0.048(4) -0.021(3) 0.005(3) -0.006(3)
C25C 0.065(5) 0.062(4) 0.042(4) -0.024(4) 0.015(3) -0.006(4)
C26C 0.073(5) 0.070(5) 0.038(4) -0.024(4) -0.001(4) -0.019(4)
C27C 0.056(4) 0.063(4) 0.045(4) -0.019(4) 0.000(3) -0.019(3)
C28C 0.042(4) 0.062(5) 0.064(5) -0.037(4) -0.008(3) 0.000(3)
C29C 0.044(4) 0.073(5) 0.079(5) -0.044(4) 0.003(4) 0.002(4)
C30C 0.060(5) 0.068(5) 0.089(6) -0.040(5) -0.019(4) -0.001(4)
C31C 0.023(3) 0.054(4) 0.057(4) -0.030(3) -0.003(3) -0.005(3)
C32C 0.029(3) 0.053(4) 0.063(4) -0.030(4) 0.005(3) -0.007(3)
C33C 0.036(4) 0.058(4) 0.078(5) -0.041(4) 0.011(3) -0.011(3)
C34C 0.026(3) 0.079(5) 0.080(5) -0.049(5) 0.007(3) -0.014(4)
C35C 0.026(3) 0.078(5) 0.073(5) -0.050(4) -0.005(3) 0.000(3)
C36C 0.025(3) 0.067(4) 0.061(4) -0.038(4) -0.004(3) -0.005(3)
C37C 0.038(4) 0.061(5) 0.098(6) -0.043(4) 0.018(4) -0.019(3)
C38C 0.40(3) 0.128(10) 0.090(9) 0.024(7) -0.078(12) -0.170(14)
C39C 0.188(13) 0.066(6) 0.164(11) -0.047(7) 0.071(10) -0.034(7)
C40C 0.066(7) 0.081(7) 0.36(2) -0.040(10) 0.077(10) -0.033(6)
C41C 0.027(4) 0.093(6) 0.106(7) -0.056(5) -0.020(4) -0.002(4)
C42C 0.030(4) 0.118(7) 0.164(9) -0.077(7) -0.020(5) -0.011(4)
C43C 0.040(4) 0.087(6) 0.140(8) -0.064(6) -0.012(5) -0.001(4)
C44C 0.059(6) 0.207(12) 0.088(7) -0.083(8) -0.033(5) 0.042(6)
C45C 0.027(3) 0.052(4) 0.041(4) -0.026(3) -0.001(3) -0.011(3)
C46C 0.034(3) 0.042(3) 0.036(3) -0.013(3) -0.002(3) -0.008(3)
C47C 0.031(3) 0.053(4) 0.040(4) -0.025(3) 0.007(3) -0.015(3)
C48C 0.023(3) 0.064(4) 0.052(4) -0.035(4) 0.000(3) -0.009(3)
C49C 0.026(3) 0.055(4) 0.042(4) -0.028(3) 0.002(3) -0.010(3)
C50C 0.032(3) 0.049(4) 0.040(4) -0.019(3) 0.000(3) -0.011(3)
C51C 0.043(4) 0.055(4) 0.064(5) -0.030(4) 0.017(3) -0.026(3)
C52C 0.048(4) 0.057(4) 0.086(6) -0.032(4) 0.005(4) -0.018(3)
C53C 0.038(4) 0.071(5) 0.133(8) -0.036(5) 0.003(4) -0.024(4)
C54C 0.145(9) 0.093(6) 0.062(6) -0.033(5) 0.038(5) -0.069(6)
C55C 0.031(3) 0.053(4) 0.044(4) -0.025(3) -0.006(3) -0.003(3)
C56C 0.051(4) 0.081(5) 0.049(4) -0.028(4) -0.005(3) 0.004(4)
C57C 0.036(4) 0.069(5) 0.078(5) -0.026(4) -0.006(3) -0.002(3)
C58C 0.060(5) 0.061(5) 0.059(5) -0.025(4) -0.016(4) 0.000(4)
C59C 0.17(2) 0.15(2) 0.112(18) -0.046(16) 0.032(16) -0.074(18)
C60C 0.10(2) 0.15(2) 0.13(2) -0.043(17) -0.043(17) 0.005(16)
S1C 0.0325(8) 0.0689(11) 0.0428(9) -0.0267(8) -0.0005(7) -0.0158(8)
S2C 0.0254(8) 0.0681(11) 0.0420(9) -0.0248(8) 0.0021(7) -0.0079(7)
O1C 0.056(3) 0.063(3) 0.033(2) -0.009(2) -0.003(2) -0.013(2)
O1S 0.107(11) 0.104(10) 0.085(9) -0.035(7) -0.053(7) 0.027(8)
C1S 0.153(19) 0.077(12) 0.076(12) -0.008(10) -0.048(12) -0.042(12)
O2S 0.071(4) 0.108(5) 0.155(7) -0.011(5) 0.044(4) 0.001(4)
C2S 0.100(8) 0.102(7) 0.084(7) -0.025(6) 0.017(6) -0.006(6)
O3S 0.117(6) 0.097(5) 0.178(8) -0.043(5) 0.034(5) -0.009(4)
C3S 0.132(10) 0.094(8) 0.118(9) -0.045(7) 0.006(7) 0.019(7)
O4S 0.065(4) 0.176(7) 0.146(6) -0.100(6) -0.035(4) 0.036(4)
C4S 0.084(6) 0.093(7) 0.108(8) -0.053(6) -0.026(6) 0.017(5)
O5S 0.331(18) 0.188(11) 0.236(14) -0.103(10) 0.106(13) -0.017(11)
C5S 0.144(11) 0.177(12) 0.093(8) -0.079(8) 0.025(7) -0.070(9)
O6S 0.141(8) 0.245(11) 0.132(8) -0.059(8) -0.009(6) 0.051(7)
C6S 0.254(19) 0.140(12) 0.119(11) -0.040(9) -0.057(12) 0.063(12)
O7S 0.41(2) 0.138(9) 0.39(2) -0.124(11) -0.291(18) 0.073(11)
C7S 0.088(7) 0.091(7) 0.133(9) 0.017(7) -0.007(6) -0.017(6)
O8S 0.297(16) 0.234(13) 0.174(11) -0.078(10) 0.011(11) -0.072(12)
C8S 0.184(13) 0.155(11) 0.138(11) -0.090(10) 0.072(10) -0.097(10)
O9S 0.303(16) 0.194(12) 0.171(10) -0.059(9) -0.036(10) -0.048(11)
C9S 0.53(4) 0.114(12) 0.22(2) -0.086(14) -0.14(2) 0.002(18)
O10S 0.68(4) 0.233(16) 0.155(12) -0.033(11) 0.052(18) 0.18(2)
C10S 0.30(2) 0.180(15) 0.124(12) -0.105(12) -0.010(13) -0.032(14)
O11S 0.313(19) 0.267(15) 0.197(13) -0.080(12) 0.048(12) -0.100(13)
C11S 0.205(18) 0.29(2) 0.116(12) -0.096(14) 0.025(11) 0.023(15)
O12S 0.211(13) 0.248(14) 0.269(15) -0.104(12) 0.082(11) -0.087(11)
C12S 0.60(6) 0.37(4) 0.25(3) -0.04(2) 0.00(3) -0.36(4)
O13S 0.28(3) 0.42(4) 0.177(19) -0.23(2) -0.17(2) 0.25(3)
O13T 0.121(15) 0.29(3) 0.157(17) -0.082(17) 0.007(13) -0.073(16)
C13S 0.147(13) 0.180(13) 0.109(10) -0.050(10) -0.011(9) -0.007(10)
O14S 0.39(4) 0.16(2) 0.26(3) -0.13(2) -0.12(3) 0.00(2)
O14T 0.24(3) 0.31(4) 0.122(16) -0.092(19) 0.074(18) -0.15(3)
C14S 0.203(17) 0.151(13) 0.176(15) -0.103(11) 0.065(13) -0.068(12)
O15S 0.39(3) 0.26(2) 0.54(4) -0.21(2) -0.10(3) -0.066(19)
C15S 0.45(5) 0.49(5) 0.75(8) -0.52(6) -0.28(5) 0.16(4)
O16S 0.32(2) 0.230(16) 0.45(3) -0.100(19) -0.11(2) -0.071(15)
C16S 0.51(6) 0.45(5) 0.29(3) 0.03(3) 0.27(4) -0.09(4)
O17S 1.48(12) 0.98(8) 0.95(8) -0.87(8) 1.01(9) -1.00(9)
C17S 0.43(4) 0.194(19) 0.21(2) -0.079(17) -0.02(2) -0.08(2)
O18S 0.36(2) 0.326(18) 0.290(17) -0.198(15) 0.148(15) -0.084(15)

loop_
_geom_bond_atom_site_label_1
_geom_bond_atom_site_label_2
_geom_bond_distance
_geom_bond_site_symmetry_2
_geom_bond_publ_flag
Zn1A N1A 2.069(5) . ?
Zn1A N2A 2.052(5) . ?
Zn1A N3A 2.050(4) . ?
Zn1A N4A 2.055(5) . ?
Zn1A O1A 2.053(4) . ?
N1A C2A 1.321(7) . ?
N1A C5A 1.389(7) . ?
N2A C7A 1.384(7) . ?
N2A C10A 1.355(8) . ?
N3A C12A 1.364(7) . ?
N3A C15A 1.382(7) . ?
N4A C17A 1.407(7) . ?
N4A C20A 1.339(7) . ?
N5A C29A 1.142(9) . ?
N6A C30A 1.147(9) . ?
C1A C2A 1.458(8) . ?
C1A C20A 1.455(7) . ?
C1A C21A 1.378(8) . ?
C2A C3A 1.448(8) . ?
C3A C4A 1.361(9) . ?
C4A C5A 1.435(8) . ?
C5A C6A 1.396(9) . ?
C6A C7A 1.423(8) . ?
C6A C31A 1.485(8) . ?
C7A C8A 1.419(9) . ?
C8A C9A 1.360(9) . ?
C9A C10A 1.443(8) . ?
C10A C11A 1.451(8) . ?
C11A C12A 1.460(8) . ?
C11A C28A 1.376(9) . ?
C12A C13A 1.434(8) . ?
C13A C14A 1.348(8) . ?
C14A C15A 1.441(8) . ?
C15A C16A 1.390(8) . ?
C16A C17A 1.405(8) . ?
C16A C45A 1.505(7) . ?
C17A C18A 1.432(8) . ?
C18A C19A 1.354(8) . ?
C19A C20A 1.443(8) . ?
C21A S1A 1.757(6) . ?
C21A S2A 1.748(6) . ?
C22A C23A 1.384(8) . ?
C22A C27A 1.402(8) . ?
C22A S1A 1.738(6) . ?
C23A C24A 1.392(8) . ?
C23A S2A 1.747(6) . ?
C24A C25A 1.361(8) . ?
C25A C26A 1.389(9) . ?
C26A C27A 1.386(9) . ?
C28A C29A 1.398(10) . ?
C28A C30A 1.457(10) . ?
C31A C32A 1.385(9) . ?
C31A C36A 1.376(9) . ?
C32A C33A 1.393(8) . ?
C33A C34A 1.355(10) . ?
C33A C37A 1.530(10) . ?
C34A C35A 1.414(12) . ?
C35A C36A 1.391(10) . ?
C35A C41A 1.540(13) . ?
C37A C38A 1.481(14) . ?
C37A C39A 1.477(15) . ?
C37A C40A 1.507(9) . ?
C41A C42A 1.56(3) . ?
C41A C43A 1.56(2) . ?
C41A C44A 1.58(2) . ?
C45A C46A 1.376(8) . ?
C45A C50A 1.372(8) . ?
C46A C47A 1.386(8) . ?
C47A C48A 1.392(9) . ?
C47A C51A 1.546(9) . ?
C48A C49A 1.400(8) . ?
C49A C50A 1.391(8) . ?
C49A C55A 1.512(9) . ?
C51A C52A 1.527(10) . ?
C51A C53A 1.542(10) . ?
C51A C54A 1.534(10) . ?
C55A C56A 1.539(8) . ?
C55A C57A 1.537(9) . ?
C55A C58A 1.543(10) . ?
C59A O1A 1.413(14) . ?
Zn1B N1B 2.073(4) . ?
Zn1B N2B 2.059(4) . ?
Zn1B N3B 2.054(5) . ?
Zn1B N4B 2.053(4) . ?
Zn1B O1B 2.046(4) . ?
N1B C2B 1.312(7) . ?
N1B C5B 1.402(7) . ?
N2B C7B 1.380(7) . ?
N2B C10B 1.345(7) . ?
N3B C12B 1.368(7) . ?
N3B C15B 1.382(7) . ?
N4B C17B 1.415(6) . ?
N4B C20B 1.335(7) . ?
N5B C29B 1.109(8) . ?
N6B C30B 1.120(9) . ?
C1B C2B 1.475(8) . ?
C1B C20B 1.460(8) . ?
C1B C21B 1.362(8) . ?
C2B C3B 1.450(8) . ?
C3B C4B 1.356(8) . ?
C4B C5B 1.442(8) . ?
C5B C6B 1.367(8) . ?
C6B C7B 1.425(8) . ?
C6B C31B 1.506(8) . ?
C7B C8B 1.428(8) . ?
C8B C9B 1.357(8) . ?
C9B C10B 1.419(8) . ?
C10B C11B 1.465(8) . ?
C11B C12B 1.454(8) . ?
C11B C28B 1.395(9) . ?
C12B C13B 1.423(8) . ?
C13B C14B 1.359(8) . ?
C14B C15B 1.422(8) . ?
C15B C16B 1.390(8) . ?
C16B C17B 1.380(8) . ?
C16B C45B 1.488(7) . ?
C17B C18B 1.445(8) . ?
C18B C19B 1.356(8) . ?
C19B C20B 1.442(7) . ?
C21B S1B 1.743(6) . ?
C21B S2B 1.769(6) . ?
C22B C23B 1.396(9) . ?
C22B C27B 1.388(9) . ?
C22B S1B 1.762(7) . ?
C23B C24B 1.377(9) . ?
C23B S2B 1.718(7) . ?
C24B C25B 1.353(10) . ?
C25B C26B 1.370(11) . ?
C26B C27B 1.396(10) . ?
C28B C29B 1.450(9) . ?
C28B C30B 1.455(10) . ?
C31B C32B 1.376(8) . ?
C31B C36B 1.398(8) . ?
C32B C33B 1.392(8) . ?
C33B C34B 1.387(9) . ?
C33B C37B 1.535(9) . ?
C34B C35B 1.383(8) . ?
C35B C36B 1.394(8) . ?
C35B C41B 1.541(8) . ?
C37B C38B 1.440(11) . ?
C37B C39B 1.339(14) . ?
C37B C40B 1.449(14) . ?
C41B C42B 1.525(8) . ?
C41B C43B 1.526(9) . ?
C41B C44B 1.535(9) . ?
C45B C46B 1.390(8) . ?
C45B C50B 1.408(8) . ?
C46B C47B 1.413(8) . ?
C47B C48B 1.386(9) . ?
C47B C51B 1.518(9) . ?
C48B C49B 1.381(9) . ?
C49B C50B 1.416(8) . ?
C49B C55B 1.518(9) . ?
C51B C52B 1.462(11) . ?
C51B C53B 1.461(11) . ?
C51B C54B 1.571(11) . ?
C55B C56B 1.473(10) . ?
C55B C57B 1.484(10) . ?
C55B C58B 1.541(12) . ?
C59B O1B 1.46(2) . ?
Zn1C N1C 2.074(5) . ?
Zn1C N2C 2.063(5) . ?
Zn1C N3C 2.038(5) . ?
Zn1C N4C 2.064(5) . ?
Zn1C O1C 2.065(4) . ?
N1C C2C 1.338(7) . ?
N1C C5C 1.407(6) . ?
N2C C7C 1.383(7) . ?
N2C C10C 1.374(7) . ?
N3C C12C 1.367(8) . ?
N3C C15C 1.386(7) . ?
N4C C17C 1.416(7) . ?
N4C C20C 1.343(7) . ?
N5C C29C 1.133(9) . ?
N6C C30C 1.159(9) . ?
C1C C2C 1.466(7) . ?
C1C C20C 1.447(8) . ?
C1C C21C 1.375(8) . ?
C2C C3C 1.441(8) . ?
C3C C4C 1.375(8) . ?
C4C C5C 1.437(8) . ?
C5C C6C 1.375(8) . ?
C6C C7C 1.418(8) . ?
C6C C31C 1.519(7) . ?
C7C C8C 1.391(8) . ?
C8C C9C 1.364(9) . ?
C9C C10C 1.415(8) . ?
C10C C11C 1.443(8) . ?
C11C C12C 1.470(8) . ?
C11C C28C 1.361(9) . ?
C12C C13C 1.451(8) . ?
C13C C14C 1.329(8) . ?
C14C C15C 1.436(8) . ?
C15C C16C 1.420(8) . ?
C16C C17C 1.373(8) . ?
C16C C45C 1.498(7) . ?
C17C C18C 1.425(8) . ?
C18C C19C 1.360(8) . ?
C19C C20C 1.443(7) . ?
C21C S1C 1.756(6) . ?
C21C S2C 1.751(5) . ?
C22C C23C 1.386(8) . ?
C22C C27C 1.402(8) . ?
C22C S1C 1.744(6) . ?
C23C C24C 1.430(8) . ?
C23C S2C 1.718(6) . ?
C24C C25C 1.390(9) . ?
C25C C26C 1.413(10) . ?
C26C C27C 1.372(9) . ?
C28C C29C 1.442(10) . ?
C28C C30C 1.436(10) . ?
C31C C32C 1.356(8) . ?
C31C C36C 1.388(8) . ?
C32C C33C 1.417(8) . ?
C33C C34C 1.371(9) . ?
C33C C37C 1.542(10) . ?
C34C C35C 1.395(10) . ?
C35C C36C 1.394(8) . ?
C35C C41C 1.518(10) . ?
C37C C38C 1.485(13) . ?
C37C C39C 1.487(12) . ?
C37C C40C 1.528(11) . ?
C41C C42C 1.548(10) . ?
C41C C43C 1.518(10) . ?
C41C C44C 1.552(12) . ?
C45C C46C 1.393(8) . ?
C45C C50C 1.385(8) . ?
C46C C47C 1.402(8) . ?
C47C C48C 1.392(8) . ?
C47C C51C 1.529(8) . ?
C48C C49C 1.383(8) . ?
C49C C50C 1.409(7) . ?
C49C C55C 1.531(8) . ?
C51C C52C 1.511(9) . ?
C51C C53C 1.527(9) . ?
C51C C54C 1.547(10) . ?
C55C C56C 1.516(9) . ?
C55C C57C 1.547(8) . ?
C55C C58C 1.522(9) . ?
C59C O1C 1.44(2) . ?
C60C O1C 1.61(2) . ?
O1S C1S 1.369(19) . ?
O2S C2S 1.504(12) . ?
O3S C3S 1.409(11) . ?
O4S C4S 1.443(11) . ?
O5S C5S 1.339(14) . ?
O6S C6S 1.400(14) . ?
O7S C7S 1.300(14) . ?
O8S C8S 1.432(15) . ?
O9S C9S 1.429(19) . ?
O10S C10S 1.233(19) . ?
O11S C11S 1.406(18) . ?
O12S C12S 1.44(3) . ?
O13S C13S 1.26(2) . ?
O13T C13S 1.37(2) . ?
O14S C14S 1.31(2) . ?
O14T C14S 1.31(3) . ?
O15S C15S 1.60(4) . ?
O16S C16S 1.42(3) . ?
O17S C17S 1.27(3) . ?
